data_4109173
loop_
_publ_author_name
'Kelly J. Dalby'
'David Ellis'
'Stefan Erhardt'
'Ruaraidh D. McIntosh'
'Stuart A. Macgregor'
'Karen Rae'
'Georgina M. Rosair'
'Volker Settels'
'Alan J. Welch'
'Bruce E. Hodson'
'Thomas D. McGrath'
'F. Gordon A. Stone'

_publ_contact_author
;
        Prof Alan Welch
        Department of Chemistry
        Heriot-Watt University
        Edinburgh EH14 4AS
;
_publ_contact_author_email A.J.Welch@hw.ac.uk
_publ_contact_author_fax '0131 451 3180'
_publ_contact_author_phone '0131 451-3217'
_publ_section_title
;
 The Conformations of 13-Vertex ML~2~C~2~B~10~ Metallacarboranes:
 Experimental and Computational Studies
;
_journal_name_full 'Journal of the American Chemical Society'
_journal_page_first 3302
_journal_page_last 3314
_journal_paper_doi 10.1021/ja067698m
_journal_volume 129
_journal_year 2007
_chemical_formula_moiety 'C18 H34 B10 P2 Pt'
_chemical_formula_sum 'C18 H34 B10 P2 Pt'
_chemical_formula_weight 615.58
_chemical_name_systematic
; 
 ? 
;
_space_group_IT_number 15
_symmetry_cell_setting monoclinic
_symmetry_space_group_name_Hall '-C 2yc'
_symmetry_space_group_name_H-M 'C 1 2/c 1'
_atom_sites_solution_hydrogens geom
_atom_sites_solution_primary direct
_atom_sites_solution_secondary difmap
_audit_creation_method SHELXL-97
_cell_angle_alpha 90.00
_cell_angle_beta 122.496(3)
_cell_angle_gamma 90.00
_cell_formula_units_Z 4
_cell_length_a 20.335(3)
_cell_length_b 10.4382(14)
_cell_length_c 13.5990(19)
_cell_measurement_reflns_used 9086
_cell_measurement_temperature 293(2)
_cell_measurement_theta_max 26.78
_cell_measurement_theta_min 3.03
_cell_volume 2434.6(6)
_computing_cell_refinement 'Bruker SMART'
_computing_data_collection 'Bruker SMART'
_computing_data_reduction 'Bruker SAINT'
_computing_molecular_graphics 'Bruker SHELXTL'
_computing_publication_material 'Bruker SHELXTL'
_computing_structure_refinement 'SHELXL-97 (Sheldrick, 1997)'
_computing_structure_solution 'SHELXS-97 (Sheldrick, 1990)'
_diffrn_ambient_temperature 100(2)
_diffrn_measured_fraction_theta_full 0.997
_diffrn_measured_fraction_theta_max 0.993
_diffrn_measurement_device_type 'CCD area detector'
_diffrn_measurement_method 'phi and omega scans'
_diffrn_radiation_monochromator graphite
_diffrn_radiation_source 'fine-focus sealed tube'
_diffrn_radiation_type MoK\a
_diffrn_radiation_wavelength 0.71073
_diffrn_reflns_av_R_equivalents 0.0464
_diffrn_reflns_av_sigmaI/netI 0.0404
_diffrn_reflns_limit_h_max 33
_diffrn_reflns_limit_h_min -33
_diffrn_reflns_limit_k_max 16
_diffrn_reflns_limit_k_min -17
_diffrn_reflns_limit_l_max 22
_diffrn_reflns_limit_l_min -22
_diffrn_reflns_number 63206
_diffrn_reflns_theta_full 25.00
_diffrn_reflns_theta_max 36.29
_diffrn_reflns_theta_min 2.47
_diffrn_standards_decay_% 0
_diffrn_standards_interval_count 0
_diffrn_standards_interval_time 0
_diffrn_standards_number 0
_exptl_absorpt_coefficient_mu 5.901
_exptl_absorpt_correction_T_max 0.702
_exptl_absorpt_correction_T_min 0.566
_exptl_absorpt_correction_type multi-scan
_exptl_absorpt_process_details '(Sheldrick, 2002) SADABS'
_exptl_crystal_colour yellow
_exptl_crystal_density_diffrn 1.679
_exptl_crystal_description plate
_exptl_crystal_F_000 1200
_exptl_crystal_size_max 0.16
_exptl_crystal_size_mid 0.14
_exptl_crystal_size_min 0.06
_refine_diff_density_max 3.261
_refine_diff_density_min -1.891
_refine_diff_density_rms 0.140
_refine_ls_extinction_method none
_refine_ls_goodness_of_fit_ref 0.923
_refine_ls_hydrogen_treatment mixed
_refine_ls_matrix_type full
_refine_ls_number_parameters 169
_refine_ls_number_reflns 5859
_refine_ls_number_restraints 11
_refine_ls_restrained_S_all 0.923
_refine_ls_R_factor_all 0.0378
_refine_ls_R_factor_gt 0.0253
_refine_ls_shift/su_max 0.002
_refine_ls_shift/su_mean 0.000
_refine_ls_structure_factor_coef Fsqd
_refine_ls_weighting_details 'calc w=1/[\s^2^(Fo^2^)+(0.0319P)^2^+0.0000P] where P=(Fo^2^+2Fc^2^)/3'
_refine_ls_weighting_scheme calc
_refine_ls_wR_factor_gt 0.0501
_refine_ls_wR_factor_ref 0.0523
_reflns_number_gt 4787
_reflns_number_total 5859
_reflns_threshold_expression >2sigma(I)
_cod_data_source_file ja067698msi20070131_125137_1.cif
_cod_data_source_block x80312icmpd6
_cod_database_code 4109173

loop_
_symmetry_equiv_pos_as_xyz
'x, y, z'
'-x, y, -z+1/2'
'x+1/2, y+1/2, z'
'-x+1/2, y+1/2, -z+1/2'
'-x, -y, -z'
'x, -y, z-1/2'
'-x+1/2, -y+1/2, -z'
'x+1/2, -y+1/2, z-1/2'

loop_
_atom_site_label
_atom_site_type_symbol
_atom_site_fract_x
_atom_site_fract_y
_atom_site_fract_z
_atom_site_U_iso_or_equiv
_atom_site_adp_type
_atom_site_occupancy
_atom_site_symmetry_multiplicity
_atom_site_calc_flag
_atom_site_refinement_flags
_atom_site_disorder_assembly
_atom_site_disorder_group
Pt4 Pt 0.0000 0.854163(8) 0.2500 0.01726(3) Uani 1 2 d S . .
P1 P 0.08405(3) 0.70134(4) 0.37627(4) 0.01781(8) Uani 1 1 d . . .
C1 C 0.04538(13) 1.0076(2) 0.17287(19) 0.0337(5) Uani 1 1 d . . .
H1C H 0.0717 0.9552 0.1321 0.040 Uiso 1 1 calc R A 1
B1 B 0.09714(15) 1.0098(2) 0.3122(2) 0.0271(4) Uani 1 1 d . C .
H1 H 0.1543 0.9626 0.3526 0.032 Uiso 1 1 calc R B 1
B2 B 0.04829(17) 1.0117(2) 0.3945(2) 0.0318(5) Uani 1 1 d D . .
H2 H 0.0867(14) 0.982(2) 0.4856(15) 0.038 Uiso 1 1 d D . .
B3 B 0.07760(17) 1.1573(2) 0.3607(2) 0.0293(5) Uani 1 1 d D . .
H3 H 0.1313(12) 1.200(3) 0.4353(18) 0.035 Uiso 1 1 d D . .
B4 B 0.0836(3) 1.1553(4) 0.2398(4) 0.0251(8) Uiso 0.50 1 d PD C 1
H4 H 0.134(2) 1.200(5) 0.243(4) 0.030 Uiso 0.50 1 d PD D 1
B5 B -0.0081(3) 1.1553(4) 0.1096(4) 0.0258(9) Uani 0.50 1 d PD . .
H5 H -0.012(3) 1.194(5) 0.032(3) 0.031 Uiso 0.50 1 d PD . .
B6 B 0.0354(4) 1.1568(4) 0.1991(5) 0.0301(10) Uani 0.50 1 d PU . 2
H6 H 0.0634 1.1957 0.1552 0.036 Uiso 0.50 1 calc PR . 2
B7 B 0.0057(5) 1.2389(4) 0.2319(5) 0.0320(12) Uani 0.50 1 d PD . .
H7 H 0.0000 1.3425(18) 0.2500 0.038 Uiso 1 2 d SD . .
C101 C 0.04084(11) 0.57625(19) 0.41707(17) 0.0244(4) Uani 1 1 d . . .
H10A H 0.0814 0.5235 0.4767 0.037 Uiso 1 1 calc R . .
H10B H 0.0068 0.5246 0.3501 0.037 Uiso 1 1 calc R . .
H10C H 0.0115 0.6146 0.4459 0.037 Uiso 1 1 calc R . .
C102 C 0.16135(11) 0.7547(2) 0.51937(16) 0.0255(4) Uani 1 1 d . . .
H10D H 0.1392 0.7845 0.5623 0.038 Uiso 1 1 calc R . .
H10E H 0.1896 0.8231 0.5113 0.038 Uiso 1 1 calc R . .
H10F H 0.1961 0.6846 0.5604 0.038 Uiso 1 1 calc R . .
C111 C 0.13902(11) 0.61819(18) 0.32480(17) 0.0201(3) Uani 1 1 d . . .
C112 C 0.17586(12) 0.5015(2) 0.37360(18) 0.0287(4) Uani 1 1 d . . .
H112 H 0.1693 0.4620 0.4291 0.034 Uiso 1 1 calc R . .
C113 C 0.22206(13) 0.4441(2) 0.3398(2) 0.0365(5) Uani 1 1 d . . .
H113 H 0.2464 0.3664 0.3727 0.044 Uiso 1 1 calc R . .
C114 C 0.23224(12) 0.5018(2) 0.2574(2) 0.0341(5) Uani 1 1 d . . .
H114 H 0.2638 0.4634 0.2356 0.041 Uiso 1 1 calc R . .
C115 C 0.19557(12) 0.6164(2) 0.2074(2) 0.0288(4) Uani 1 1 d . . .
H115 H 0.2020 0.6547 0.1513 0.035 Uiso 1 1 calc R . .
C116 C 0.14885(12) 0.6749(2) 0.24073(18) 0.0239(4) Uani 1 1 d . . .
H116 H 0.1242 0.7521 0.2068 0.029 Uiso 1 1 calc R . .

loop_
_atom_site_aniso_label
_atom_site_aniso_U_11
_atom_site_aniso_U_22
_atom_site_aniso_U_33
_atom_site_aniso_U_23
_atom_site_aniso_U_13
_atom_site_aniso_U_12
Pt4 0.02211(5) 0.01481(4) 0.01811(5) 0.000 0.01294(4) 0.000
P1 0.0178(2) 0.0173(2) 0.0181(2) -0.00054(16) 0.00955(17) -0.00119(16)
C1 0.0363(11) 0.0441(12) 0.0307(10) -0.0114(9) 0.0246(10) -0.0151(10)
B1 0.0351(12) 0.0208(9) 0.0253(10) -0.0039(8) 0.0163(9) -0.0045(9)
B2 0.0571(16) 0.0185(9) 0.0245(10) -0.0025(8) 0.0251(11) -0.0031(10)
B3 0.0444(14) 0.0173(9) 0.0261(11) -0.0024(8) 0.0187(10) -0.0048(9)
B5 0.033(2) 0.0209(19) 0.022(2) 0.0028(15) 0.0137(18) -0.0040(16)
B6 0.045(3) 0.021(2) 0.035(3) 0.0082(17) 0.028(2) 0.0026(19)
B7 0.049(3) 0.0170(16) 0.034(4) -0.0045(17) 0.025(2) -0.002(2)
C101 0.0212(8) 0.0241(9) 0.0267(9) 0.0083(7) 0.0121(7) 0.0007(7)
C102 0.0244(9) 0.0286(9) 0.0188(8) -0.0027(7) 0.0085(7) -0.0028(7)
C111 0.0170(8) 0.0208(8) 0.0216(8) -0.0040(6) 0.0097(7) -0.0014(6)
C112 0.0290(10) 0.0255(9) 0.0290(10) -0.0011(8) 0.0140(8) 0.0023(8)
C113 0.0346(11) 0.0285(10) 0.0410(12) -0.0047(9) 0.0168(10) 0.0091(9)
C114 0.0245(10) 0.0404(12) 0.0369(11) -0.0169(10) 0.0161(9) -0.0002(9)
C115 0.0241(9) 0.0360(10) 0.0301(10) -0.0132(8) 0.0169(8) -0.0068(8)
C116 0.0216(8) 0.0253(8) 0.0254(9) -0.0042(7) 0.0129(8) -0.0028(7)

loop_
_atom_type_symbol
_atom_type_description
_atom_type_scat_dispersion_real
_atom_type_scat_dispersion_imag
_atom_type_scat_source
C C 0.0033 0.0016 'International Tables Vol C Tables 4.2.6.8 and 6.1.1.4'
H H 0.0000 0.0000 'International Tables Vol C Tables 4.2.6.8 and 6.1.1.4'
B B 0.0013 0.0007 'International Tables Vol C Tables 4.2.6.8 and 6.1.1.4'
P P 0.1023 0.0942 'International Tables Vol C Tables 4.2.6.8 and 6.1.1.4'
Pt Pt -1.7033 8.3905 'International Tables Vol C Tables 4.2.6.8 and 6.1.1.4'

loop_
_geom_angle_atom_site_label_1
_geom_angle_atom_site_label_2
_geom_angle_atom_site_label_3
_geom_angle
_geom_angle_site_symmetry_1
_geom_angle_site_symmetry_3
P1 Pt4 P1 91.87(2) 2 .
P1 Pt4 B2 157.92(7) 2 .
P1 Pt4 B2 92.99(7) . .
P1 Pt4 B2 92.99(7) 2 2
P1 Pt4 B2 157.92(7) . 2
B2 Pt4 B2 90.54(12) . 2
P1 Pt4 B1 154.10(6) 2 .
P1 Pt4 B1 93.86(6) . .
B2 Pt4 B1 46.73(9) . .
B2 Pt4 B1 72.96(9) 2 .
P1 Pt4 B1 93.86(6) 2 2
P1 Pt4 B1 154.10(6) . 2
B2 Pt4 B1 72.96(9) . 2
B2 Pt4 B1 46.73(9) 2 2
B1 Pt4 B1 91.93(12) . 2
P1 Pt4 C1 116.86(5) 2 .
P1 Pt4 C1 119.55(6) . .
B2 Pt4 C1 78.95(8) . .
B2 Pt4 C1 40.14(9) 2 .
B1 Pt4 C1 39.84(8) . .
B1 Pt4 C1 79.83(9) 2 .
P1 Pt4 C1 119.55(6) 2 2
P1 Pt4 C1 116.86(5) . 2
B2 Pt4 C1 40.14(9) . 2
B2 Pt4 C1 78.95(8) 2 2
B1 Pt4 C1 79.83(9) . 2
B1 Pt4 C1 39.84(8) 2 2
C1 Pt4 C1 94.42(12) . 2
C102 P1 C101 100.10(10) . .
C102 P1 C111 101.62(9) . .
C101 P1 C111 105.74(9) . .
C102 P1 Pt4 117.26(7) . .
C101 P1 Pt4 116.09(6) . .
C111 P1 Pt4 114.02(7) . .
B1 C1 B2 119.89(18) . 2
B1 C1 B4 62.9(2) . .
B2 C1 B4 109.4(2) 2 .
B1 C1 B5 113.2(2) . .
B2 C1 B5 58.9(2) 2 .
B4 C1 B5 58.8(2) . .
B1 C1 Pt4 69.40(12) . .
B2 C1 Pt4 69.23(11) 2 .
B4 C1 Pt4 122.6(2) . .
B5 C1 Pt4 120.6(2) . .
B1 C1 H1C 114.6 . .
B2 C1 H1C 118.2 2 .
B4 C1 H1C 120.0 . .
B5 C1 H1C 120.9 . .
Pt4 C1 H1C 107.4 . .
C1 B1 B4 62.7(2) . .
C1 B1 B3 108.17(18) . .
B4 B1 B3 57.68(19) . .
C1 B1 B2 119.40(19) . .
B4 B1 B2 111.0(2) . .
B3 B1 B2 58.33(13) . .
C1 B1 B6 51.33(19) . .
B3 B1 B6 57.94(18) . .
B2 B1 B6 97.7(2) . .
C1 B1 Pt4 70.76(12) . .
B4 B1 Pt4 123.6(2) . .
B3 B1 Pt4 114.65(15) . .
B2 B1 Pt4 66.61(11) . .
B6 B1 Pt4 100.97(19) . .
C1 B1 H1 115.5 . .
B4 B1 H1 118.3 . .
B3 B1 H1 125.6 . .
B2 B1 H1 118.0 . .
B6 B1 H1 139.9 . .
Pt4 B1 H1 109.3 . .
C1 B2 B5 66.6(2) 2 2
C1 B2 B3 109.47(19) 2 .
B5 B2 B3 57.2(2) 2 .
C1 B2 B1 120.64(17) 2 .
B5 B2 B1 113.3(2) 2 .
B3 B2 B1 59.36(14) . .
C1 B2 B6 49.77(18) 2 2
B3 B2 B6 60.43(19) . 2
B1 B2 B6 99.36(19) . 2
C1 B2 Pt4 70.63(12) 2 .
B5 B2 Pt4 128.1(2) 2 .
B3 B2 Pt4 115.51(14) . .
B1 B2 Pt4 66.66(10) . .
B6 B2 Pt4 99.12(17) 2 .
C1 B2 H2 122.8(14) 2 .
B5 B2 H2 109.3(14) 2 .
B3 B2 H2 113.8(14) . .
B1 B2 H2 113.0(14) . .
B6 B2 H2 137.6(14) 2 .
Pt4 B2 H2 118.1(14) . .
B5 B3 B7 63.1(3) 2 2
B5 B3 B4 137.7(3) 2 .
B7 B3 B4 81.5(3) 2 .
B5 B3 B2 58.74(19) 2 .
B7 B3 B2 106.3(3) 2 .
B4 B3 B2 116.4(2) . .
B5 B3 B7 83.7(3) 2 .
B4 B3 B7 60.5(2) . .
B2 B3 B7 116.8(3) . .
B5 B3 B1 117.4(2) 2 .
B7 B3 B1 119.1(2) 2 .
B4 B3 B1 59.68(19) . .
B2 B3 B1 62.31(13) . .
B7 B3 B1 106.0(2) . .
B5 B3 B6 111.7(3) 2 .
B7 B3 B6 59.3(2) 2 .
B2 B3 B6 107.1(2) . .
B1 B3 B6 67.81(18) . .
B4 B3 B6 105.7(3) . 2
B2 B3 B6 68.21(19) . 2
B7 B3 B6 56.0(3) . 2
B1 B3 B6 106.40(19) . 2
B6 B3 B6 79.6(3) . 2
B5 B3 H3 109.3(14) 2 .
B7 B3 H3 125.2(15) 2 .
B4 B3 H3 109.9(14) . .
B2 B3 H3 114.0(14) . .
B7 B3 H3 126.3(15) . .
B1 B3 H3 112.0(15) . .
B6 B3 H3 132.6(14) . .
B6 B3 H3 137.0(14) 2 .
B3 B4 C1 105.6(3) . .
B3 B4 B1 62.6(2) . .
C1 B4 B1 54.42(17) . .
B3 B4 B5 112.5(4) . .
C1 B4 B5 62.5(2) . .
B1 B4 B5 109.2(3) . .
B3 B4 B7 61.7(3) . .
C1 B4 B7 105.7(3) . .
B1 B4 B7 109.2(3) . .
B5 B4 B7 60.2(3) . .
B3 B4 H4 120(3) . .
C1 B4 H4 122(3) . .
B1 B4 H4 119(3) . .
B5 B4 H4 120(3) . .
B7 B4 H4 125(3) . .
B3 B5 B2 64.0(2) 2 2
B3 B5 B4 109.7(3) 2 .
B2 B5 B4 105.5(3) 2 .
B3 B5 B7 59.4(3) 2 .
B2 B5 B7 107.4(3) 2 .
B4 B5 B7 60.2(3) . .
B3 B5 C1 105.4(3) 2 .
B2 B5 C1 54.51(17) 2 .
B4 B5 C1 58.6(2) . .
B7 B5 C1 102.9(3) . .
B3 B5 H5 127(3) 2 .
B2 B5 H5 121(3) 2 .
B4 B5 H5 117(3) . .
B7 B5 H5 128(3) . .
C1 B5 H5 119(3) . .
B7 B6 B3 55.3(3) 2 .
B7 B6 B3 56.3(3) 2 2
B3 B6 B3 100.4(3) . 2
B7 B6 B1 103.7(3) 2 .
B3 B6 B1 54.25(17) . .
B3 B6 B1 114.6(2) 2 .
B7 B6 B2 102.1(4) 2 2
B3 B6 B2 114.8(2) . 2
B3 B6 B2 51.36(17) 2 2
B1 B6 B2 83.49(18) . 2
B7 B6 H6 129.5 2 .
B3 B6 H6 126.1 . .
B3 B6 H6 126.8 2 .
B1 B6 H6 113.3 . .
B2 B6 H6 114.8 2 .
B7 B7 B3 86.6(12) 2 2
B7 B7 B4 129.2(12) 2 .
B3 B7 B4 107.6(3) 2 .
B7 B7 B5 141.0(10) 2 .
B3 B7 B5 57.5(3) 2 .
B4 B7 B5 59.6(3) . .
B3 B7 B6 65.4(3) 2 2
B4 B7 B6 113.1(4) . 2
B5 B7 B6 112.2(4) . 2
B7 B7 B3 72.1(11) 2 .
B3 B7 B3 116.9(3) 2 .
B4 B7 B3 57.8(3) . .
B5 B7 B3 108.7(3) . .
B6 B7 B3 67.7(3) 2 .
B7 B7 H7 73.3(4) 2 .
B3 B7 H7 117.6(6) 2 .
B4 B7 H7 131.0(6) . .
B5 B7 H7 134.3(5) . .
B6 B7 H7 102.4(5) 2 .
B3 B7 H7 111.7(5) . .
P1 C101 H10A 109.5 . .
P1 C101 H10B 109.5 . .
H10A C101 H10B 109.5 . .
P1 C101 H10C 109.5 . .
H10A C101 H10C 109.5 . .
H10B C101 H10C 109.5 . .
P1 C102 H10D 109.5 . .
P1 C102 H10E 109.5 . .
H10D C102 H10E 109.5 . .
P1 C102 H10F 109.5 . .
H10D C102 H10F 109.5 . .
H10E C102 H10F 109.5 . .
C116 C111 C112 118.90(19) . .
C116 C111 P1 119.98(15) . .
C112 C111 P1 121.00(16) . .
C113 C112 C111 120.4(2) . .
C113 C112 H112 119.8 . .
C111 C112 H112 119.8 . .
C114 C113 C112 120.3(2) . .
C114 C113 H113 119.8 . .
C112 C113 H113 119.8 . .
C115 C114 C113 120.0(2) . .
C115 C114 H114 120.0 . .
C113 C114 H114 120.0 . .
C114 C115 C116 120.1(2) . .
C114 C115 H115 120.0 . .
C116 C115 H115 120.0 . .
C111 C116 C115 120.3(2) . .
C111 C116 H116 119.9 . .
C115 C116 H116 119.9 . .

loop_
_geom_bond_atom_site_label_1
_geom_bond_atom_site_label_2
_geom_bond_distance
_geom_bond_site_symmetry_2
Pt4 P1 2.2937(5) 2
Pt4 P1 2.2937(5) .
Pt4 B2 2.336(2) .
Pt4 B2 2.336(2) 2
Pt4 B1 2.337(2) .
Pt4 B1 2.337(2) 2
Pt4 C1 2.357(2) .
Pt4 C1 2.357(2) 2
P1 C102 1.8113(18) .
P1 C101 1.8190(19) .
P1 C111 1.826(2) .
C1 B1 1.599(3) .
C1 B2 1.611(4) 2
C1 B4 1.747(5) .
C1 B5 1.815(5) .
C1 H1C 1.1000 .
B1 B4 1.750(5) .
B1 B3 1.801(3) .
B1 B2 1.853(4) .
B1 B6 2.055(5) .
B1 H1 1.1000 .
B2 C1 1.611(4) 2
B2 B5 1.694(5) 2
B2 B3 1.781(3) .
B2 B6 2.117(6) 2
B2 H2 1.096(16) .
B3 B5 1.666(6) 2
B3 B7 1.700(8) 2
B3 B4 1.714(6) .
B3 B7 1.783(7) .
B3 B6 1.881(6) .
B3 B6 1.983(7) 2
B3 H3 1.108(16) .
B4 B5 1.751(7) .
B4 B7 1.762(8) .
B4 H4 1.099(19) .
B5 B3 1.666(6) 2
B5 B2 1.694(5) 2
B5 B7 1.762(7) .
B5 H5 1.096(19) .
B6 B7 1.777(7) 2
B6 B3 1.983(7) 2
B6 B2 2.117(6) 2
B6 H6 1.1000 .
B7 B7 0.648(9) 2
B7 B3 1.700(8) 2
B7 B6 1.777(7) 2
B7 H7 1.129(17) .
C101 H10A 0.9600 .
C101 H10B 0.9600 .
C101 H10C 0.9600 .
C102 H10D 0.9600 .
C102 H10E 0.9600 .
C102 H10F 0.9600 .
C111 C116 1.394(3) .
C111 C112 1.397(3) .
C112 C113 1.384(3) .
C112 H112 0.9300 .
C113 C114 1.382(4) .
C113 H113 0.9300 .
C114 C115 1.380(3) .
C114 H114 0.9300 .
C115 C116 1.394(3) .
C115 H115 0.9300 .
C116 H116 0.9300 .
